data_2229698
loop_
_publ_author_name
'Notash, Behrouz'
'Safari, Nasser'
'Amani, Vahid'

_publ_section_title
;
 (4,5-Diazafluoren-9-one-\k^2^<i>N</i>,<i>N</i>')bis(thiocyanato-\k<i>S</i>)mercury(II)
;
_journal_coeditor_code HY2412
_journal_issue 4
_journal_name_full 'Acta Crystallographica Section E'
_journal_page_first m418
_journal_paper_doi 10.1107/S1600536811008142
_journal_volume 67
_journal_year 2011
_chemical_formula_iupac '[Hg (N C S)2 (C11 H6 N2 O)]'
_chemical_formula_moiety 'C13 H6 Hg N4 O S2'
_chemical_formula_sum 'C13 H6 Hg N4 O S2'
_chemical_formula_weight 498.95
_chemical_name_systematic
;
(4,5-Diazafluoren-9-one-\k^2^<i>N</i>,<i>N</i>')bis(thiocyanato-
\k<i>S</i>)mercury(II)
;
_space_group_IT_number 15
_symmetry_cell_setting monoclinic
_symmetry_space_group_name_Hall '-C 2yc'
_symmetry_space_group_name_H-M 'C 1 2/c 1'
_atom_sites_solution_hydrogens geom
_atom_sites_solution_primary direct
_atom_sites_solution_secondary difmap
_audit_creation_method SHELXL-97
_cell_angle_alpha 90.00
_cell_angle_beta 94.35(3)
_cell_angle_gamma 90.00
_cell_formula_units_Z 4
_cell_length_a 10.570(2)
_cell_length_b 16.112(3)
_cell_length_c 8.3390(17)
_cell_measurement_reflns_used 1903
_cell_measurement_temperature 298(2)
_cell_measurement_theta_max 29.14
_cell_measurement_theta_min 2.31
_cell_volume 1416.1(5)
_computing_cell_refinement 'X-AREA (Stoe & Cie, 2005)'
_computing_data_collection 'X-AREA (Stoe & Cie, 2005)'
_computing_data_reduction 'X-AREA (Stoe & Cie, 2005)'
_computing_molecular_graphics 'ORTEP-3 (Farrugia, 1997)'
_computing_publication_material 'WinGX (Farrugia, 1999)'
_computing_structure_refinement 'SHELXL97 (Sheldrick, 2008)'
_computing_structure_solution 'SHELXS97 (Sheldrick, 2008)'
_diffrn_ambient_temperature 298(2)
_diffrn_measured_fraction_theta_full 0.996
_diffrn_measured_fraction_theta_max 0.996
_diffrn_measurement_device_type 'Stoe IPDS-2T'
_diffrn_measurement_method \w
_diffrn_radiation_monochromator graphite
_diffrn_radiation_source 'fine-focus sealed tube'
_diffrn_radiation_type MoK\a
_diffrn_radiation_wavelength 0.71073
_diffrn_reflns_av_R_equivalents 0.0983
_diffrn_reflns_av_sigmaI/netI 0.0571
_diffrn_reflns_limit_h_max 14
_diffrn_reflns_limit_h_min -14
_diffrn_reflns_limit_k_max 22
_diffrn_reflns_limit_k_min -19
_diffrn_reflns_limit_l_max 9
_diffrn_reflns_limit_l_min -11
_diffrn_reflns_number 4787
_diffrn_reflns_theta_full 29.14
_diffrn_reflns_theta_max 29.14
_diffrn_reflns_theta_min 2.31
_exptl_absorpt_coefficient_mu 11.165
_exptl_absorpt_correction_T_max 0.059
_exptl_absorpt_correction_T_min 0.023
_exptl_absorpt_correction_type numerical
_exptl_absorpt_process_details '(X-SHAPE and X-RED32; Stoe & Cie, 2005)'
_exptl_crystal_colour yellow
_exptl_crystal_density_diffrn 2.340
_exptl_crystal_density_method 'not measured'
_exptl_crystal_description block
_exptl_crystal_F_000 928
_exptl_crystal_size_max 0.45
_exptl_crystal_size_mid 0.30
_exptl_crystal_size_min 0.25
_refine_diff_density_max 4.610
_refine_diff_density_min -1.815
_refine_ls_extinction_method none
_refine_ls_goodness_of_fit_ref 1.085
_refine_ls_hydrogen_treatment constr
_refine_ls_matrix_type full
_refine_ls_number_parameters 97
_refine_ls_number_reflns 1903
_refine_ls_number_restraints 0
_refine_ls_restrained_S_all 1.085
_refine_ls_R_factor_all 0.0521
_refine_ls_R_factor_gt 0.0481
_refine_ls_shift/su_max 0.000
_refine_ls_shift/su_mean 0.000
_refine_ls_structure_factor_coef Fsqd
_refine_ls_weighting_details 'calc w=1/[\s^2^(Fo^2^)+(0.0771P)^2^] where P=(Fo^2^+2Fc^2^)/3'
_refine_ls_weighting_scheme calc
_refine_ls_wR_factor_gt 0.1155
_refine_ls_wR_factor_ref 0.1182
_reflns_number_gt 1737
_reflns_number_total 1903
_reflns_threshold_expression I>2\s(I)
_cod_data_source_file hy2412.cif
_cod_data_source_block I
_cod_original_sg_symbol_H-M 'C 2/c'
_cod_database_code 2229698
_cod_database_fobs_code 2229698

loop_
_symmetry_equiv_pos_as_xyz
'x, y, z'
'-x, y, -z+1/2'
'x+1/2, y+1/2, z'
'-x+1/2, y+1/2, -z+1/2'
'-x, -y, -z'
'x, -y, z-1/2'
'-x+1/2, -y+1/2, -z'
'x+1/2, -y+1/2, z-1/2'

loop_
_atom_site_type_symbol
_atom_site_label
_atom_site_fract_x
_atom_site_fract_y
_atom_site_fract_z
_atom_site_U_iso_or_equiv
_atom_site_adp_type
_atom_site_calc_flag
_atom_site_refinement_flags
_atom_site_occupancy
_atom_site_disorder_assembly
_atom_site_disorder_group
C C7 0.7118(6) 0.0950(5) 0.0048(8) 0.0493(13) Uani d . 1 . .
Hg Hg1 0.5000 0.072315(18) 0.2500 0.04567(15) Uani d S 1 . .
N N1 0.4449(4) 0.1960(3) 0.0815(6) 0.0365(9) Uani d . 1 . .
C C1 0.4721(4) 0.2635(3) 0.1663(6) 0.0320(9) Uani d . 1 . .
C C2 0.3956(5) 0.2094(4) -0.0707(7) 0.0422(11) Uani d . 1 . .
H H2 0.3735 0.1637 -0.1350 0.051 Uiso calc R 1 . .
C C5 0.4558(5) 0.3449(3) 0.1142(7) 0.0377(10) Uani d . 1 . .
C C3 0.3766(6) 0.2879(4) -0.1349(7) 0.0453(12) Uani d . 1 . .
H H3 0.3438 0.2937 -0.2409 0.054 Uiso calc R 1 . .
C C4 0.4063(5) 0.3591(4) -0.0419(8) 0.0456(12) Uani d . 1 . .
H H4 0.3935 0.4124 -0.0827 0.055 Uiso calc R 1 . .
S S1 0.68555(17) 0.01847(11) 0.1348(2) 0.0576(4) Uani d . 1 . .
O O1 0.5000 0.4758(4) 0.2500 0.0586(17) Uani d S 1 . .
C C6 0.5000 0.4016(6) 0.2500 0.0432(17) Uani d S 1 . .
N N2 0.7356(8) 0.1448(6) -0.0831(10) 0.083(2) Uani d . 1 . .

loop_
_atom_site_aniso_label
_atom_site_aniso_U_11
_atom_site_aniso_U_22
_atom_site_aniso_U_33
_atom_site_aniso_U_12
_atom_site_aniso_U_13
_atom_site_aniso_U_23
C7 0.049(3) 0.058(4) 0.041(3) 0.004(3) 0.005(2) -0.002(3)
Hg1 0.0541(2) 0.03049(19) 0.0543(2) 0.000 0.01618(14) 0.000
N1 0.0374(19) 0.029(2) 0.043(2) 0.0004(16) 0.0032(16) 0.0006(17)
C1 0.0334(19) 0.022(2) 0.040(3) 0.0006(16) 0.0044(17) 0.0012(16)
C2 0.046(3) 0.040(3) 0.040(3) 0.004(2) 0.002(2) 0.001(2)
C5 0.035(2) 0.028(2) 0.050(3) 0.0014(18) 0.0046(19) 0.005(2)
C3 0.046(3) 0.047(3) 0.043(3) 0.007(2) 0.005(2) 0.007(2)
C4 0.046(3) 0.035(3) 0.056(3) 0.005(2) 0.006(2) 0.015(2)
S1 0.0623(9) 0.0412(8) 0.0715(11) 0.0171(7) 0.0201(8) 0.0072(7)
O1 0.072(4) 0.023(3) 0.081(5) 0.000 0.007(4) 0.000
C6 0.038(3) 0.033(4) 0.060(5) 0.000 0.011(3) 0.000
N2 0.077(4) 0.104(7) 0.070(5) 0.003(4) 0.021(3) 0.025(4)

loop_
_atom_type_symbol
_atom_type_description
_atom_type_scat_dispersion_real
_atom_type_scat_dispersion_imag
_atom_type_scat_source
C C 0.0033 0.0016 'International Tables Vol C Tables 4.2.6.8 and 6.1.1.4'
H H 0.0000 0.0000 'International Tables Vol C Tables 4.2.6.8 and 6.1.1.4'
N N 0.0061 0.0033 'International Tables Vol C Tables 4.2.6.8 and 6.1.1.4'
O O 0.0106 0.0060 'International Tables Vol C Tables 4.2.6.8 and 6.1.1.4'
S S 0.1246 0.1234 'International Tables Vol C Tables 4.2.6.8 and 6.1.1.4'
Hg Hg -2.3894 9.2266 'International Tables Vol C Tables 4.2.6.8 and 6.1.1.4'

loop_
_geom_angle_atom_site_label_1
_geom_angle_atom_site_label_2
_geom_angle_atom_site_label_3
_geom_angle_site_symmetry_1
_geom_angle_site_symmetry_3
_geom_angle
_geom_angle_publ_flag
N2 C7 S1 . . 176.4(8) ?
S1 Hg1 S1 2_655 . 137.80(9) ?
S1 Hg1 N1 2_655 2_655 103.08(11) ?
S1 Hg1 N1 . 2_655 110.60(12) ?
S1 Hg1 N1 2_655 . 110.60(12) ?
S1 Hg1 N1 . . 103.08(11) ?
N1 Hg1 N1 2_655 . 73.2(2) ?
C1 N1 C2 . . 115.2(5) ?
C1 N1 Hg1 . . 109.0(3) ?
C2 N1 Hg1 . . 135.7(4) ?
N1 C1 C5 . . 126.5(5) ?
N1 C1 C1 . 2_655 124.4(3) ?
C5 C1 C1 . 2_655 109.1(3) ?
N1 C2 C3 . . 122.9(6) ?
N1 C2 H2 . . 118.5 ?
C3 C2 H2 . . 118.5 ?
C4 C5 C1 . . 118.7(5) ?
C4 C5 C6 . . 132.9(5) ?
C1 C5 C6 . . 108.4(5) ?
C2 C3 C4 . . 120.9(5) ?
C2 C3 H3 . . 119.6 ?
C4 C3 H3 . . 119.6 ?
C5 C4 C3 . . 115.8(5) ?
C5 C4 H4 . . 122.1 ?
C3 C4 H4 . . 122.1 ?
C7 S1 Hg1 . . 99.9(2) ?
O1 C6 C5 . 2_655 127.5(4) ?
O1 C6 C5 . . 127.5(4) ?
C5 C6 C5 2_655 . 105.0(7) ?

loop_
_geom_bond_atom_site_label_1
_geom_bond_atom_site_label_2
_geom_bond_site_symmetry_2
_geom_bond_distance
_geom_bond_publ_flag
C7 N2 . 1.128(11) ?
C7 S1 . 1.679(8) ?
Hg1 S1 . 2.4098(17) y
Hg1 N1 . 2.483(5) y
N1 C1 . 1.316(7) ?
N1 C2 . 1.352(7) ?
C1 C5 . 1.388(6) ?
C1 C1 2_655 1.473(10) ?
C2 C3 . 1.382(8) ?
C2 H2 . 0.9300 ?
C5 C4 . 1.385(8) ?
C5 C6 . 1.502(8) ?
C3 C4 . 1.407(9) ?
C3 H3 . 0.9300 ?
C4 H4 . 0.9300 ?
O1 C6 . 1.195(12) ?
C6 C5 2_655 1.502(8) ?

loop_
_geom_hbond_atom_site_label_D
_geom_hbond_atom_site_label_H
_geom_hbond_atom_site_label_A
_geom_hbond_site_symmetry_A
_geom_hbond_distance_DH
_geom_hbond_distance_HA
_geom_hbond_distance_DA
_geom_hbond_angle_DHA
_geom_hbond_publ_flag
C2 H2 N2 2_654 0.93 2.56 3.276(10) 134 yes
C4 H4 O1 5_665 0.93 2.59 3.366(8) 142 yes

loop_
_geom_torsion_atom_site_label_1
_geom_torsion_atom_site_label_2
_geom_torsion_atom_site_label_3
_geom_torsion_atom_site_label_4
_geom_torsion_site_symmetry_1
_geom_torsion_site_symmetry_2
_geom_torsion_site_symmetry_3
_geom_torsion_site_symmetry_4
_geom_torsion
_geom_torsion_publ_flag
S1 Hg1 N1 C1 2_655 . . . 97.7(3) ?
S1 Hg1 N1 C1 . . . . -108.1(3) ?
N1 Hg1 N1 C1 2_655 . . . -0.3(2) ?
S1 Hg1 N1 C2 2_655 . . . -82.2(5) ?
S1 Hg1 N1 C2 . . . . 71.9(5) ?
N1 Hg1 N1 C2 2_655 . . . 179.8(6) ?
C2 N1 C1 C5 . . . . -0.5(8) ?
Hg1 N1 C1 C5 . . . . 179.5(4) ?
C2 N1 C1 C1 . . . 2_655 -179.2(6) ?
Hg1 N1 C1 C1 . . . 2_655 0.8(7) ?
C1 N1 C2 C3 . . . . 1.1(8) ?
Hg1 N1 C2 C3 . . . . -179.0(4) ?
N1 C1 C5 C4 . . . . 0.0(8) ?
C1 C1 C5 C4 2_655 . . . 178.9(5) ?
N1 C1 C5 C6 . . . . -179.7(4) ?
C1 C1 C5 C6 2_655 . . . -0.8(6) ?
N1 C2 C3 C4 . . . . -1.1(9) ?
C1 C5 C4 C3 . . . . 0.0(8) ?
C6 C5 C4 C3 . . . . 179.5(5) ?
C2 C3 C4 C5 . . . . 0.6(9) ?
S1 Hg1 S1 C7 2_655 . . . 150.1(3) ?
N1 Hg1 S1 C7 2_655 . . . -69.2(3) ?
N1 Hg1 S1 C7 . . . . 7.5(3) ?
C4 C5 C6 O1 . . . . 0.7(7) ?
C1 C5 C6 O1 . . . . -179.7(3) ?
C4 C5 C6 C5 . . . 2_655 -179.3(7) ?
C1 C5 C6 C5 . . . 2_655 0.3(3) ?
